data_7150028
loop_
_publ_author_name
'Cobb, Alexander J. A.'
'Shaw, David M.'
'Longbottom, Deborah A.'
'Gold, Johan B.'
'Ley, Steven V.'

_publ_section_title
;
 Organocatalysis with proline derivatives: improved catalysts for the
 asymmetric Mannich, nitro-Michael and aldol reactions.
;
_journal_issue 1
_journal_name_full 'Organic &amp; biomolecular chemistry'
_journal_page_first 84
_journal_page_last 96
_journal_paper_doi 10.1039/b414742a
_journal_volume 3
_journal_year 2005
_chemical_formula_moiety 'C14 H17 N O3'
_chemical_formula_sum 'C14 H17 N O3'
_chemical_formula_weight 247.29
_chemical_name_systematic
;
?
;
_space_group_IT_number 19
_symmetry_cell_setting orthorhombic
_symmetry_space_group_name_Hall 'P 2ac 2ab'
_symmetry_space_group_name_H-M 'P 21 21 21'
_atom_sites_solution_hydrogens geom
_atom_sites_solution_primary direct
_atom_sites_solution_secondary difmap
_audit_creation_method SHELXL-97
_cell_angle_alpha 90.00
_cell_angle_beta 90.00
_cell_angle_gamma 90.00
_cell_formula_units_Z 4
_cell_length_a 5.5369(4)
_cell_length_b 8.5297(8)
_cell_length_c 27.769(3)
_cell_measurement_temperature 180(2)
_cell_volume 1311.5(2)
_computing_cell_refinement 'HKL Scalepack (Otwinowski & Minor 1997)'
_computing_data_collection 'Collect (Nonius B.V. 1998)'
_computing_data_reduction
;
HKL Denzo and Scalepack (Otwinowski & Minor 1997)
;
_computing_publication_material 'SHELXL-97 (Sheldrick 1997)'
_computing_structure_refinement 'SHELXL-97 (Sheldrick 1997)'
_computing_structure_solution 'SIR-92 (Altomare et al. 1994)'
_diffrn_ambient_temperature 180(2)
_diffrn_measured_fraction_theta_full 0.941
_diffrn_measured_fraction_theta_max 0.941
_diffrn_measurement_device_type 'Nonius Kappa CCD'
_diffrn_measurement_method 'Thin slice \w and \f scans'
_diffrn_radiation_source 'fine-focus sealed tube'
_diffrn_radiation_type MoK\a
_diffrn_radiation_wavelength 0.71073
_diffrn_reflns_av_R_equivalents 0.0685
_diffrn_reflns_av_sigmaI/netI 0.0586
_diffrn_reflns_limit_h_max 7
_diffrn_reflns_limit_h_min -2
_diffrn_reflns_limit_k_max 11
_diffrn_reflns_limit_k_min -8
_diffrn_reflns_limit_l_max 35
_diffrn_reflns_limit_l_min -35
_diffrn_reflns_number 4884
_diffrn_reflns_theta_full 27.43
_diffrn_reflns_theta_max 27.43
_diffrn_reflns_theta_min 3.75
_exptl_absorpt_coefficient_mu 0.088
_exptl_absorpt_correction_T_max 1.018
_exptl_absorpt_correction_T_min 0.787
_exptl_absorpt_correction_type multi-scan
_exptl_absorpt_process_details
;
multi-scan from symmetry-related measurements
Sortav (Blessing 1995)
;
_exptl_crystal_density_diffrn 1.252
_exptl_crystal_density_method 'not measured'
_exptl_crystal_F_000 528
_exptl_crystal_size_max 0.35
_exptl_crystal_size_mid 0.07
_exptl_crystal_size_min 0.07
_refine_diff_density_max 0.250
_refine_diff_density_min -0.256
_refine_diff_density_rms 0.067
_refine_ls_abs_structure_details 'Flack H D (1983), Acta Cryst. A39, 876-881'
_refine_ls_abs_structure_Flack 0(4)
_refine_ls_extinction_method none
_refine_ls_goodness_of_fit_ref 1.170
_refine_ls_hydrogen_treatment mixed
_refine_ls_matrix_type full
_refine_ls_number_parameters 163
_refine_ls_number_reflns 1661
_refine_ls_number_restraints 0
_refine_ls_restrained_S_all 1.170
_refine_ls_R_factor_all 0.0855
_refine_ls_R_factor_gt 0.0649
_refine_ls_shift/su_max 0.001
_refine_ls_shift/su_mean 0.000
_refine_ls_structure_factor_coef Fsqd
_refine_ls_weighting_details 'calc w=1/[\s^2^(Fo^2^)+(0.0590P)^2^+0.9507P] where P=(Fo^2^+2Fc^2^)/3'
_refine_ls_weighting_scheme calc
_refine_ls_wR_factor_gt 0.1626
_refine_ls_wR_factor_ref 0.1726
_reflns_number_gt 1289
_reflns_number_total 1661
_reflns_threshold_expression >2sigma(I)
_cod_data_source_file b414742a.txt
_cod_data_source_block sl0408
_cod_depositor_comments
;
The following automatic conversions were performed:
'_symmetry_cell_setting' value 'Orthorhombic' changed to 'orthorhombic'
according to '/home/saulius/struct/CIF-dictionaries/cif_core.dic'
dictionary named 'cif_core.dic' version 2.4.1 from 2010-06-29.

Automatic conversion script
Id: cif_fix_enum 1527 2010-12-29 10:47:43Z saulius 
;
_cod_original_sg_symbol_H-M P2(1)2(1)2(1)
_cod_database_code 7150028

loop_
_symmetry_equiv_pos_as_xyz
'x, y, z'
'-x+1/2, -y, z+1/2'
'x+1/2, -y+1/2, -z'
'-x, y+1/2, -z+1/2'

loop_
_atom_site_label
_atom_site_type_symbol
_atom_site_fract_x
_atom_site_fract_y
_atom_site_fract_z
_atom_site_U_iso_or_equiv
_atom_site_adp_type
_atom_site_occupancy
_atom_site_symmetry_multiplicity
_atom_site_calc_flag
_atom_site_refinement_flags
_atom_site_disorder_assembly
_atom_site_disorder_group
O1 O 0.5565(6) 0.8827(4) 0.73177(10) 0.0466(8) Uani 1 1 d . . .
O2 O 0.1869(6) 1.2278(4) 0.64485(13) 0.0486(8) Uani 1 1 d . . .
O3 O 0.4627(8) 1.3940(4) 0.62594(16) 0.0713(12) Uani 1 1 d . . .
N1 N 0.3993(7) 1.2681(4) 0.64258(14) 0.0409(9) Uani 1 1 d . . .
C1 C 0.7352(8) 0.8476(5) 0.70853(14) 0.0332(9) Uani 1 1 d . . .
C2 C 0.7640(8) 0.8898(5) 0.65587(13) 0.0320(9) Uani 1 1 d . . .
H2A H 0.9225 0.9445 0.6519 0.038 Uiso 1 1 calc R . .
C3 C 0.7767(10) 0.7323(5) 0.62798(15) 0.0417(11) Uani 1 1 d . . .
H3A H 0.6197 0.6775 0.6309 0.050 Uiso 1 1 calc R . .
H3B H 0.8050 0.7541 0.5934 0.050 Uiso 1 1 calc R . .
C4 C 0.9754(10) 0.6261(5) 0.64657(16) 0.0484(12) Uani 1 1 d . . .
H4A H 0.9714 0.5259 0.6286 0.058 Uiso 1 1 calc R . .
H4B H 1.1338 0.6762 0.6405 0.058 Uiso 1 1 calc R . .
C5 C 0.9508(11) 0.5924(5) 0.69977(16) 0.0492(12) Uani 1 1 d . . .
H5A H 1.0925 0.5316 0.7109 0.059 Uiso 1 1 calc R . .
H5B H 0.8043 0.5284 0.7055 0.059 Uiso 1 1 calc R . .
C6 C 0.9330(10) 0.7464(6) 0.72858(15) 0.0459(11) Uani 1 1 d . . .
H6A H 0.8992 0.7227 0.7628 0.055 Uiso 1 1 calc R . .
H6B H 1.0887 0.8032 0.7269 0.055 Uiso 1 1 calc R . .
C7 C 0.5645(8) 0.9989(4) 0.63646(14) 0.0320(9) Uani 1 1 d . . .
H7A H 0.4048 0.9533 0.6458 0.038 Uiso 1 1 calc R . .
C8 C 0.5886(8) 1.1596(5) 0.66094(15) 0.0355(10) Uani 1 1 d . . .
H8A H 0.5714 1.1474 0.6962 0.043 Uiso 1 1 calc R . .
H8B H 0.7505 1.2038 0.6543 0.043 Uiso 1 1 calc R . .
C9 C 0.5710(9) 1.0122(5) 0.58181(14) 0.0345(9) Uani 1 1 d . . .
C10 C 0.3921(10) 0.9425(6) 0.55450(16) 0.0468(12) Uani 1 1 d . . .
H10A H 0.2605 0.8925 0.5702 0.056 Uiso 1 1 calc R . .
C11 C 0.4012(12) 0.9442(7) 0.50441(18) 0.0621(16) Uani 1 1 d . . .
H11A H 0.2783 0.8947 0.4860 0.074 Uiso 1 1 calc R . .
C12 C 0.5936(13) 1.0198(8) 0.48157(18) 0.0657(16) Uani 1 1 d . . .
H12A H 0.6028 1.0212 0.4474 0.079 Uiso 1 1 calc R . .
C13 C 0.7680(11) 1.0916(7) 0.50828(17) 0.0557(14) Uani 1 1 d . . .
H13A H 0.8966 1.1447 0.4926 0.067 Uiso 1 1 calc R . .
C14 C 0.7590(9) 1.0878(5) 0.55818(16) 0.0440(11) Uani 1 1 d . . .
H14A H 0.8827 1.1373 0.5764 0.053 Uiso 1 1 calc R . .

loop_
_atom_site_aniso_label
_atom_site_aniso_U_11
_atom_site_aniso_U_22
_atom_site_aniso_U_33
_atom_site_aniso_U_23
_atom_site_aniso_U_13
_atom_site_aniso_U_12
O1 0.0423(19) 0.0526(19) 0.0449(16) 0.0033(15) 0.0106(15) 0.0063(18)
O2 0.0251(17) 0.0473(19) 0.074(2) -0.0086(18) -0.0025(16) 0.0039(15)
O3 0.057(3) 0.0292(17) 0.127(3) 0.0161(19) -0.007(2) 0.0036(19)
N1 0.037(2) 0.0307(19) 0.055(2) -0.0074(17) -0.0047(19) 0.0048(18)
C1 0.032(2) 0.029(2) 0.038(2) -0.0023(16) 0.0010(18) -0.001(2)
C2 0.028(2) 0.029(2) 0.039(2) -0.0034(16) -0.0016(17) 0.0024(19)
C3 0.055(3) 0.028(2) 0.042(2) -0.0060(17) 0.001(2) 0.012(2)
C4 0.058(3) 0.035(2) 0.052(2) -0.002(2) 0.004(2) 0.016(2)
C5 0.060(3) 0.033(2) 0.054(3) 0.004(2) -0.002(3) 0.013(3)
C6 0.045(3) 0.048(3) 0.045(2) 0.002(2) -0.005(2) 0.007(3)
C7 0.028(2) 0.0248(19) 0.043(2) -0.0015(17) 0.0010(19) 0.0008(18)
C8 0.028(2) 0.030(2) 0.049(2) -0.0048(17) -0.0037(19) 0.004(2)
C9 0.033(2) 0.0285(19) 0.041(2) -0.0036(17) -0.0019(19) 0.003(2)
C10 0.042(3) 0.051(3) 0.047(2) -0.007(2) 0.000(2) -0.004(2)
C11 0.060(4) 0.076(4) 0.050(3) -0.017(3) -0.013(3) 0.000(3)
C12 0.072(4) 0.085(4) 0.040(2) 0.000(3) -0.001(3) 0.008(4)
C13 0.059(4) 0.059(3) 0.049(3) 0.007(2) 0.004(3) 0.001(3)
C14 0.045(3) 0.043(2) 0.044(2) 0.0012(19) -0.001(2) -0.002(2)

loop_
_atom_type_symbol
_atom_type_description
_atom_type_scat_dispersion_real
_atom_type_scat_dispersion_imag
_atom_type_scat_source
C C 0.0033 0.0016 'International Tables Vol C Tables 4.2.6.8 and 6.1.1.4'
H H 0.0000 0.0000 'International Tables Vol C Tables 4.2.6.8 and 6.1.1.4'
N N 0.0061 0.0033 'International Tables Vol C Tables 4.2.6.8 and 6.1.1.4'
O O 0.0106 0.0060 'International Tables Vol C Tables 4.2.6.8 and 6.1.1.4'

loop_
_geom_angle_atom_site_label_1
_geom_angle_atom_site_label_2
_geom_angle_atom_site_label_3
_geom_angle
_geom_angle_site_symmetry_1
_geom_angle_site_symmetry_3
_geom_angle_publ_flag
O3 N1 O2 122.8(4) . . ?
O3 N1 C8 118.3(4) . . ?
O2 N1 C8 118.9(4) . . ?
O1 C1 C6 122.5(4) . . ?
O1 C1 C2 122.6(4) . . ?
C6 C1 C2 114.7(4) . . ?
C1 C2 C7 113.9(3) . . ?
C1 C2 C3 106.3(3) . . ?
C7 C2 C3 112.4(3) . . ?
C1 C2 H2A 108.0 . . ?
C7 C2 H2A 108.0 . . ?
C3 C2 H2A 108.0 . . ?
C4 C3 C2 112.4(4) . . ?
C4 C3 H3A 109.1 . . ?
C2 C3 H3A 109.1 . . ?
C4 C3 H3B 109.1 . . ?
C2 C3 H3B 109.1 . . ?
H3A C3 H3B 107.9 . . ?
C5 C4 C3 112.4(4) . . ?
C5 C4 H4A 109.1 . . ?
C3 C4 H4A 109.1 . . ?
C5 C4 H4B 109.1 . . ?
C3 C4 H4B 109.1 . . ?
H4A C4 H4B 107.9 . . ?
C4 C5 C6 110.6(4) . . ?
C4 C5 H5A 109.5 . . ?
C6 C5 H5A 109.5 . . ?
C4 C5 H5B 109.5 . . ?
C6 C5 H5B 109.5 . . ?
H5A C5 H5B 108.1 . . ?
C1 C6 C5 110.1(4) . . ?
C1 C6 H6A 109.6 . . ?
C5 C6 H6A 109.6 . . ?
C1 C6 H6B 109.6 . . ?
C5 C6 H6B 109.6 . . ?
H6A C6 H6B 108.1 . . ?
C9 C7 C8 111.9(3) . . ?
C9 C7 C2 112.1(3) . . ?
C8 C7 C2 108.8(3) . . ?
C9 C7 H7A 108.0 . . ?
C8 C7 H7A 108.0 . . ?
C2 C7 H7A 108.0 . . ?
N1 C8 C7 110.0(3) . . ?
N1 C8 H8A 109.7 . . ?
C7 C8 H8A 109.7 . . ?
N1 C8 H8B 109.7 . . ?
C7 C8 H8B 109.7 . . ?
H8A C8 H8B 108.2 . . ?
C10 C9 C14 118.5(4) . . ?
C10 C9 C7 119.9(4) . . ?
C14 C9 C7 121.5(4) . . ?
C9 C10 C11 121.2(5) . . ?
C9 C10 H10A 119.4 . . ?
C11 C10 H10A 119.4 . . ?
C10 C11 C12 119.1(5) . . ?
C10 C11 H11A 120.5 . . ?
C12 C11 H11A 120.5 . . ?
C13 C12 C11 120.0(5) . . ?
C13 C12 H12A 120.0 . . ?
C11 C12 H12A 120.0 . . ?
C12 C13 C14 120.5(5) . . ?
C12 C13 H13A 119.7 . . ?
C14 C13 H13A 119.7 . . ?
C13 C14 C9 120.6(5) . . ?
C13 C14 H14A 119.7 . . ?
C9 C14 H14A 119.7 . . ?

loop_
_geom_bond_atom_site_label_1
_geom_bond_atom_site_label_2
_geom_bond_distance
_geom_bond_site_symmetry_2
_geom_bond_publ_flag
O1 C1 1.219(5) . ?
O2 N1 1.227(5) . ?
O3 N1 1.220(5) . ?
N1 C8 1.488(6) . ?
C1 C6 1.501(6) . ?
C1 C2 1.515(5) . ?
C2 C7 1.541(6) . ?
C2 C3 1.553(5) . ?
C2 H2A 1.0000 . ?
C3 C4 1.516(6) . ?
C3 H3A 0.9900 . ?
C3 H3B 0.9900 . ?
C4 C5 1.511(6) . ?
C4 H4A 0.9900 . ?
C4 H4B 0.9900 . ?
C5 C6 1.542(6) . ?
C5 H5A 0.9900 . ?
C5 H5B 0.9900 . ?
C6 H6A 0.9900 . ?
C6 H6B 0.9900 . ?
C7 C9 1.522(6) . ?
C7 C8 1.536(5) . ?
C7 H7A 1.0000 . ?
C8 H8A 0.9900 . ?
C8 H8B 0.9900 . ?
C9 C10 1.382(6) . ?
C9 C14 1.390(6) . ?
C10 C11 1.392(7) . ?
C10 H10A 0.9500 . ?
C11 C12 1.398(9) . ?
C11 H11A 0.9500 . ?
C12 C13 1.363(8) . ?
C12 H12A 0.9500 . ?
C13 C14 1.387(6) . ?
C13 H13A 0.9500 . ?
C14 H14A 0.9500 . ?

loop_
_geom_torsion_atom_site_label_1
_geom_torsion_atom_site_label_2
_geom_torsion_atom_site_label_3
_geom_torsion_atom_site_label_4
_geom_torsion
_geom_torsion_site_symmetry_1
_geom_torsion_site_symmetry_2
_geom_torsion_site_symmetry_3
_geom_torsion_site_symmetry_4
_geom_torsion_publ_flag
O1 C1 C2 C7 7.7(6) . . . . ?
C6 C1 C2 C7 -177.8(3) . . . . ?
O1 C1 C2 C3 -116.6(5) . . . . ?
C6 C1 C2 C3 57.9(5) . . . . ?
C1 C2 C3 C4 -55.6(5) . . . . ?
C7 C2 C3 C4 179.1(4) . . . . ?
C2 C3 C4 C5 56.5(5) . . . . ?
C3 C4 C5 C6 -53.7(6) . . . . ?
O1 C1 C6 C5 116.3(5) . . . . ?
C2 C1 C6 C5 -58.2(5) . . . . ?
C4 C5 C6 C1 53.2(6) . . . . ?
C1 C2 C7 C9 -168.6(4) . . . . ?
C3 C2 C7 C9 -47.6(5) . . . . ?
C1 C2 C7 C8 67.1(5) . . . . ?
C3 C2 C7 C8 -171.9(4) . . . . ?
O3 N1 C8 C7 -125.5(4) . . . . ?
O2 N1 C8 C7 54.6(5) . . . . ?
C9 C7 C8 N1 55.1(5) . . . . ?
C2 C7 C8 N1 179.5(3) . . . . ?
C8 C7 C9 C10 -128.7(4) . . . . ?
C2 C7 C9 C10 108.8(5) . . . . ?
C8 C7 C9 C14 54.0(6) . . . . ?
C2 C7 C9 C14 -68.5(5) . . . . ?
C14 C9 C10 C11 1.4(7) . . . . ?
C7 C9 C10 C11 -175.9(5) . . . . ?
C9 C10 C11 C12 -0.9(8) . . . . ?
C10 C11 C12 C13 -0.5(9) . . . . ?
C11 C12 C13 C14 1.3(9) . . . . ?
C12 C13 C14 C9 -0.7(8) . . . . ?
C10 C9 C14 C13 -0.7(7) . . . . ?
C7 C9 C14 C13 176.7(4) . . . . ?

loop_
_cod_related_entry_id
_cod_related_entry_database
_cod_related_entry_code
1 ChemSpider 718411
